data_2006953
loop_
_publ_author_name
'Kempmann, Christoph'
'Grosser, Rolf'
'Sch\"urmann, Markus'
'Preut, Hans'
'Eilbracht, Peter'

_publ_section_title
(3a<i>S</i>,4<i>S</i>)-(+)-[\m-1(<i>O</i>,4,5,\a-\h):2(1,2,3,3a,7a-\h)-5-benzylidene-6,7-dihydro-4(5<i>H</i>)-indenone]tricarbonyl-1\k^3^<i>C</i>-[2(\h^5^)-cyclopentadienyl]diiron
_journal_issue 1
_journal_name_full 'Acta Crystallographica Section C'
_journal_page_first IUC9700033
_journal_paper_doi 10.1107/S0108270198099880
_journal_volume 54
_journal_year 1998
_chemical_formula_iupac 'Fe2 (C5 H5) (C16 H13 O) (C O)3]'
_chemical_formula_moiety 'C24 H18 Fe2 O4'
_chemical_formula_sum 'C24 H18 Fe2 O4'
_chemical_formula_weight 482.08
_chemical_melting_point 395
_chemical_name_systematic
;
 ?
;
_space_group_IT_number 19
_symmetry_cell_setting orthorhombic
_symmetry_space_group_name_Hall 'P 2ac 2ab'
_symmetry_space_group_name_H-M 'P 21 21 21'
_audit_creation_method SHELXL
_cell_angle_alpha 90.00
_cell_angle_beta 90.00
_cell_angle_gamma 90.00
_cell_formula_units_Z 4
_cell_length_a 7.4530(10)
_cell_length_b 13.7890(10)
_cell_length_c 20.497(2)
_cell_measurement_reflns_used 25
_cell_measurement_temperature 291(2)
_cell_measurement_theta_max 15.63
_cell_measurement_theta_min 11.34
_cell_volume 2106.5(4)
_computing_cell_refinement 'Nonius  MACH3 Argus'
_computing_data_collection 'Nonius  MACH3 Argus'
_computing_data_reduction 'CORINC (Dr\"ager & Gattow, 1971)'
_computing_publication_material
;
'SHELXL-93 (Sheldrick, 1993), PARST95 (Nardelli, 1995)'
;
_computing_structure_refinement 'SHELXL-93 (Sheldrick, 1993)'
_computing_structure_solution 'SHELXS-86 (Sheldrick, 1990)'
_diffrn_ambient_temperature 291(2)
_diffrn_measurement_device 'Nonius Mach3'
_diffrn_measurement_method \w--2\q
_diffrn_radiation_monochromator graphite
_diffrn_radiation_source 'fine-focus sealed tube'
_diffrn_radiation_type MoK\a
_diffrn_radiation_wavelength 0.71069
_diffrn_reflns_av_R_equivalents 0.0512
_diffrn_reflns_av_sigmaI/netI 0.0345
_diffrn_reflns_limit_h_max 9
_diffrn_reflns_limit_h_min -1
_diffrn_reflns_limit_k_max 17
_diffrn_reflns_limit_k_min -1
_diffrn_reflns_limit_l_max 26
_diffrn_reflns_limit_l_min -1
_diffrn_reflns_number 3565
_diffrn_reflns_theta_max 27.47
_diffrn_reflns_theta_min 2.48
_diffrn_standards_decay_% '< 1'
_diffrn_standards_interval_time 60
_diffrn_standards_number 3
_exptl_absorpt_coefficient_mu 1.405
_exptl_absorpt_correction_T_max 0.869
_exptl_absorpt_correction_T_min 0.687
_exptl_absorpt_correction_type 'psi-scan (CORINC; Dr\"ager & Gattow, 1971)'
_exptl_crystal_colour red
_exptl_crystal_density_diffrn 1.520
_exptl_crystal_density_meas ?
_exptl_crystal_description plate
_exptl_crystal_F_000 984
_exptl_crystal_size_max 0.50
_exptl_crystal_size_mid 0.25
_exptl_crystal_size_min 0.10
_refine_diff_density_max 0.248
_refine_diff_density_min -0.338
_refine_ls_abs_structure_details 'Flack H D (1983), Acta Cryst. A39, 876-881'
_refine_ls_abs_structure_Flack -0.01(2)
_refine_ls_extinction_coef 0.0167(8)
_refine_ls_extinction_method SHELXL
_refine_ls_goodness_of_fit_all 1.041
_refine_ls_goodness_of_fit_obs 1.062
_refine_ls_hydrogen_treatment refall
_refine_ls_matrix_type full
_refine_ls_number_parameters 344
_refine_ls_number_reflns 3357
_refine_ls_number_restraints 0
_refine_ls_restrained_S_all 1.041
_refine_ls_restrained_S_obs 1.062
_refine_ls_R_factor_all 0.0440
_refine_ls_R_factor_obs .0297
_refine_ls_shift/esd_max -0.001
_refine_ls_shift/esd_mean 0.000
_refine_ls_structure_factor_coef Fsqd
_refine_ls_weighting_details 'w=1/[\s^2^(Fo^2^)+(0.0371P)^2^+0.4033P] where P=(Fo^2^+2Fc^2^)/3'
_refine_ls_weighting_scheme calc
_refine_ls_wR_factor_all 0.0734
_refine_ls_wR_factor_obs .0675
_reflns_number_observed 2787
_reflns_number_total 3357
_reflns_observed_criterion >2sigma(I)
_cod_data_source_file qa0027.cif
_cod_data_source_block m105
_cod_depositor_comments
;
The following automatic conversions were performed:

'_exptl_crystal_density_meas' value 'not determined' was changed to
'?' - the value is perceived as not measured.

Automatic conversion script
Id: cif_fix_values 3008 2015-01-20 13:52:24Z robertas 

The following automatic conversions were performed:

'_refine_ls_weighting_scheme' value 'calc
w=1/[\s^2^(Fo^2^)+(0.0371P)^2^+0.4033P] where P=(Fo^2^+2Fc^2^)/3' was
changed to 'calc'. New tag '_refine_ls_weighting_details' was
created. The value of the new tag was set to
'w=1/[\s^2^(Fo^2^)+(0.0371P)^2^+0.4033P] where P=(Fo^2^+2Fc^2^)/3'.

Automatic conversion script
Id: cif_fix_values 3143 2015-03-26 13:38:13Z robertas 
;
_cod_database_code 2006953
_cod_database_fobs_code 2006953

loop_
_symmetry_equiv_pos_as_xyz
'x, y, z'
'-x+1/2, -y, z+1/2'
'-x, y+1/2, -z+1/2'
'x+1/2, -y+1/2, -z'

loop_
_atom_site_aniso_label
_atom_site_aniso_U_11
_atom_site_aniso_U_22
_atom_site_aniso_U_33
_atom_site_aniso_U_12
_atom_site_aniso_U_13
_atom_site_aniso_U_23
Fe1 .0429(3) .0712(3) .0397(2) -.0121(3) .0002(2) .0138(2)
Fe2 .0397(2) .0319(2) .0422(2) -.0007(2) .0104(2) .0016(2)
O1 .0537(13) .0274(9) .0475(11) -.0003(10) .0058(10) -.0004(8)
O2 .0422(15) .110(2) .089(2) .009(2) .005(2) .027(2)
O3 .146(3) .110(3) .047(2) -.026(3) .021(2) -.005(2)
O4 .090(2) .0444(14) .112(2) -.0220(15) .016(2) -.0026(14)
C1 .042(2) .048(2) .045(2) -.004(2) .0010(14) .0026(14)
C2 .0355(15) .0383(14) .0438(14) -.0017(13) .0072(13) .0068(13)
C3 .0351(15) .0296(12) .0435(14) -.0049(12) .0084(13) .0041(11)
C4 .0365(15) .0341(14) .0400(13) .0034(13) .0094(12) .0009(11)
C5 .061(2) .042(2) .044(2) .015(2) .008(2) -.0008(14)
C6 .073(3) .043(2) .047(2) .002(2) -.001(2) -.009(2)
C7 .047(2) .068(2) .054(2) -.012(2) -.015(2) .004(2)
C8 .051(2) .073(3) .067(2) -.003(2) -.012(2) .022(2)
C9 .049(2) .046(2) .062(2) .001(2) .000(2) .012(2)
C10 .083(4) .127(5) .093(4) -.054(4) .001(3) .040(4)
C11 .083(4) .197(8) .091(4) -.041(5) -.005(4) .093(6)
C12 .101(5) .226(9) .046(2) -.055(7) .020(3) .017(5)
C13 .062(3) .169(7) .080(4) -.005(4) .034(3) .002(4)
C14 .048(2) .163(6) .066(3) -.031(3) .008(2) .024(4)
C15 .040(2) .0305(13) .047(2) .0001(12) .0022(15) .0016(13)
C16 .045(2) .0389(15) .041(2) .0042(14) .0081(14) .0039(13)
C17 .048(2) .044(2) .042(2) -.003(2) .005(2) .0046(13)
C18 .051(2) .064(2) .046(2) .000(2) -.003(2) .016(2)
C19 .067(2) .057(2) .049(2) .020(2) .010(2) .020(2)
C20 .089(3) .038(2) .059(2) .013(2) .003(2) .004(2)
C21 .069(2) .042(2) .052(2) .004(2) -.007(2) -.0023(15)
C22 .046(2) .055(2) .056(2) -.004(2) .014(2) .011(2)
C23 .069(2) .056(2) .049(2) -.008(2) .013(2) -.001(2)
C24 .053(2) .043(2) .061(2) -.007(2) .011(2) .006(2)

loop_
_atom_site_label
_atom_site_fract_x
_atom_site_fract_y
_atom_site_fract_z
_atom_site_U_iso_or_equiv
_atom_site_thermal_displace_type
_atom_site_calc_flag
_atom_site_refinement_flags
_atom_site_occupancy
_atom_site_disorder_group
_atom_site_type_symbol
Fe1 .25630(7) .22634(4) .73836(2) .0513(2) Uani d . 1 . Fe
Fe2 .07661(6) .10738(3) .96392(2) .03796(12) Uani d . 1 . Fe
O1 .1761(3) .23879(14) .93761(10) .0429(5) Uani d . 1 . O
O2 -.2751(4) .1692(3) .9137(2) .0804(9) Uani d . 1 . O
O3 .0513(6) .1164(3) 1.10702(13) .1013(13) Uani d . 1 . O
O4 -.0352(5) -.0926(2) .9480(2) .0823(10) Uani d . 1 . O
C1 .1211(4) .1147(2) .77939(15) .0449(7) Uani d . 1 . C
C2 .1301(4) .1933(2) .82383(15) .0392(7) Uani d . 1 . C
C3 .2036(4) .1794(2) .88894(14) .0361(6) Uani d . 1 . C
C4 .2979(4) .0917(2) .90361(13) .0368(6) Uani d . 1 . C
C5 .3340(6) .0210(3) .8489(2) .0492(8) Uani d . 1 . C
C6 .1823(6) .0153(3) .7988(2) .0543(10) Uani d . 1 . C
C7 .0294(5) .1484(3) .7229(2) .0561(9) Uani d . 1 . C
C8 -.0155(6) .2474(3) .7322(2) .0637(11) Uani d . 1 . C
C9 .0482(5) .2759(3) .7943(2) .0523(8) Uani d . 1 . C
C10 .4447(9) .3325(6) .7326(3) .101(2) Uani d . 1 . C
C11 .3691(10) .3133(8) .6700(3) .123(3) Uani d . 1 . C
C12 .4026(10) .2169(9) .6559(3) .124(3) Uani d . 1 . C
C13 .5010(8) .1758(7) .7076(3) .103(2) Uani d . 1 . C
C14 .5231(6) .2487(6) .7539(3) .093(2) Uani d . 1 . C
C15 .3585(4) .0853(2) .9696(2) .0394(7) Uani d . 1 . C
C16 .4510(5) .0023(2) 1.00031(14) .0416(7) Uani d . 1 . C
C17 .5844(5) .0224(2) 1.04605(15) .0447(7) Uani d . 1 . C
C18 .6799(6) -.0507(3) 1.0764(2) .0534(9) Uani d . 1 . C
C19 .6450(6) -.1466(3) 1.0617(2) .0576(10) Uani d . 1 . C
C20 .5117(7) -.1682(3) 1.0179(2) .0621(11) Uani d . 1 . C
C21 .4167(6) -.0958(2) .9874(2) .0546(9) Uani d . 1 . C
C22 -.1432(5) .1453(3) .9347(2) .0525(8) Uani d . 1 . C
C23 .0578(6) .1170(3) 1.0522(2) .0579(9) Uani d . 1 . C
C24 .0086(5) -.0140(2) .9561(2) .0522(8) Uani d . 1 . C
H5A .346(5) -.041(3) .8647(17) .055(10) Uiso d . 1 . H
H5B .438(6) .047(3) .8271(19) .064(12) Uiso d . 1 . H
H6A .088(7) -.016(3) .816(2) .067(13) Uiso d . 1 . H
H6B .203(5) -.020(3) .7608(17) .047(9) Uiso d . 1 . H
H7 .010(6) .114(3) .687(2) .066(12) Uiso d . 1 . H
H8 -.070(5) .293(3) .6965(16) .051(9) Uiso d . 1 . H
H9 .020(5) .335(3) .8148(17) .050(10) Uiso d . 1 . H
H10 .424(8) .394(4) .755(3) .097(19) Uiso d . 1 . H
H11 .316(8) .346(4) .640(3) .11(2) Uiso d . 1 . H
H12 .376(9) .180(5) .623(3) .12(2) Uiso d . 1 . H
H13 .531(11) .111(5) .716(4) .15(3) Uiso d . 1 . H
H14 .577(7) .247(3) .798(2) .074(13) Uiso d . 1 . H
H15 .392(5) .145(3) .9887(15) .043(9) Uiso d . 1 . H
H17 .607(5) .082(3) 1.0575(17) .052(11) Uiso d . 1 . H
H18 .767(5) -.033(2) 1.1067(15) .046(9) Uiso d . 1 . H
H19 .704(6) -.196(3) 1.085(2) .073(13) Uiso d . 1 . H
H20 .478(5) -.230(3) 1.0035(16) .044(9) Uiso d . 1 . H
H21 .337(5) -.110(3) .9582(18) .054(11) Uiso d . 1 . H

loop_
_atom_type_symbol
_atom_type_description
_atom_type_scat_dispersion_real
_atom_type_scat_dispersion_imag
_atom_type_scat_source
C C 0.0033 0.0016 'International Tables Vol C Tables 4.2.6.8 and 6.1.1.4'
H H 0.0000 0.0000 'International Tables Vol C Tables 4.2.6.8 and 6.1.1.4'
O O 0.0106 0.0060 'International Tables Vol C Tables 4.2.6.8 and 6.1.1.4'
Fe Fe 0.3463 0.8444 'International Tables Vol C Tables 4.2.6.8 and 6.1.1.4'

loop_
_geom_angle_atom_site_label_1
_geom_angle_atom_site_label_2
_geom_angle_atom_site_label_3
_geom_angle
_geom_angle_publ_flag
C12 Fe1 C1 124.7(3) ?
C12 Fe1 C11 40.0(3) ?
C1 Fe1 C11 160.8(3) ?
C12 Fe1 C7 106.6(3) ?
C1 Fe1 C7 41.11(14) ?
C11 Fe1 C7 123.5(2) ?
C12 Fe1 C10 67.9(3) ?
C1 Fe1 C10 156.4(2) ?
C11 Fe1 C10 41.1(3) ?
C7 Fe1 C10 161.6(2) ?
C12 Fe1 C14 67.2(3) ?
C1 Fe1 C14 122.4(2) ?
C11 Fe1 C14 67.3(3) ?
C7 Fe1 C14 156.7(3) ?
C10 Fe1 C14 39.2(3) ?
C12 Fe1 C2 162.8(4) ?
C1 Fe1 C2 40.83(12) ?
C11 Fe1 C2 156.5(3) ?
C7 Fe1 C2 68.38(15) ?
C10 Fe1 C2 122.0(2) ?
C14 Fe1 C2 110.5(2) ?
C12 Fe1 C9 154.3(3) ?
C1 Fe1 C9 69.14(15) ?
C11 Fe1 C9 120.3(3) ?
C7 Fe1 C9 68.5(2) ?
C10 Fe1 C9 108.4(3) ?
C14 Fe1 C9 127.0(2) ?
C2 Fe1 C9 40.91(12) ?
C12 Fe1 C8 119.5(3) ?
C1 Fe1 C8 68.98(15) ?
C11 Fe1 C8 106.5(2) ?
C7 Fe1 C8 40.7(2) ?
C10 Fe1 C8 125.3(3) ?
C14 Fe1 C8 162.3(3) ?
C2 Fe1 C8 68.22(14) ?
C9 Fe1 C8 40.4(2) ?
C12 Fe1 C13 40.5(3) ?
C1 Fe1 C13 108.2(3) ?
C11 Fe1 C13 67.6(3) ?
C7 Fe1 C13 120.8(3) ?
C10 Fe1 C13 67.2(3) ?
C14 Fe1 C13 39.8(3) ?
C2 Fe1 C13 126.7(2) ?
C9 Fe1 C13 163.6(2) ?
C8 Fe1 C13 155.1(2) ?
C24 Fe2 C23 98.0(2) y
C24 Fe2 C22 89.1(2) y
C23 Fe2 C22 103.7(2) y
C24 Fe2 O1 158.67(13) y
C23 Fe2 O1 103.12(13) y
C22 Fe2 O1 89.12(13) y
C24 Fe2 C3 121.59(15) y
C23 Fe2 C3 137.90(15) y
C22 Fe2 C3 91.67(14) y
O1 Fe2 C3 37.25(10) ?
C24 Fe2 C4 94.34(15) y
C23 Fe2 C4 131.4(2) y
C22 Fe2 C4 123.33(14) y
O1 Fe2 C4 69.15(10) ?
C3 Fe2 C4 40.51(11) ?
C24 Fe2 C15 98.83(15) y
C23 Fe2 C15 91.8(2) y
C22 Fe2 C15 161.44(14) y
O1 Fe2 C15 77.39(10) ?
C3 Fe2 C15 69.87(12) ?
C4 Fe2 C15 39.75(13) ?
C3 O1 Fe2 72.59(15) ?
C2 C1 C7 107.2(3) ?
C2 C1 C6 120.9(3) y
C7 C1 C6 131.4(3) ?
C2 C1 Fe1 70.2(2) ?
C7 C1 Fe1 69.7(2) ?
C6 C1 Fe1 130.9(3) ?
C1 C2 C9 108.5(3) ?
C1 C2 C3 120.5(3) y
C9 C2 C3 130.9(3) ?
C1 C2 Fe1 69.0(2) ?
C9 C2 Fe1 69.8(2) ?
C3 C2 Fe1 130.1(2) ?
O1 C3 C4 116.5(3) y
O1 C3 C2 124.0(3) y
C4 C3 C2 119.2(3) y
O1 C3 Fe2 70.16(15) ?
C4 C3 Fe2 70.2(2) ?
C2 C3 Fe2 125.1(2) ?
C15 C4 C3 114.0(2) y
C15 C4 C5 127.3(3) y
C3 C4 C5 118.5(3) y
C15 C4 Fe2 72.2(2) ?
C3 C4 Fe2 69.3(2) ?
C5 C4 Fe2 130.7(3) ?
C4 C5 C6 113.6(3) y
C4 C5 H5A 111.(2) ?
C6 C5 H5A 105.(2) ?
C4 C5 H5B 104.(2) ?
C6 C5 H5B 108.(2) ?
H5A C5 H5B 116.(4) ?
C1 C6 C5 110.9(3) y
C1 C6 H6A 108.(3) ?
C5 C6 H6A 110.(3) ?
C1 C6 H6B 108.(2) ?
C5 C6 H6B 118.(2) ?
H6A C6 H6B 102.(4) ?
C8 C7 C1 108.5(4) ?
C8 C7 Fe1 70.4(2) ?
C1 C7 Fe1 69.2(2) ?
C8 C7 H7 126.(3) ?
C1 C7 H7 126.(3) ?
Fe1 C7 H7 123.(3) ?
C9 C8 C7 108.1(3) ?
C9 C8 Fe1 69.7(2) ?
C7 C8 Fe1 68.8(2) ?
C9 C8 H8 126.2(19) ?
C7 C8 H8 125.2(18) ?
Fe1 C8 H8 121.(2) ?
C8 C9 C2 107.7(3) ?
C8 C9 Fe1 70.0(2) ?
C2 C9 Fe1 69.3(2) ?
C8 C9 H9 125.(2) ?
C2 C9 H9 127.(2) ?
Fe1 C9 H9 135.(2) ?
C14 C10 C11 107.4(7) ?
C14 C10 Fe1 70.6(3) ?
C11 C10 Fe1 69.3(3) ?
C14 C10 H10 130.(3) ?
C11 C10 H10 122.(4) ?
Fe1 C10 H10 119.(4) ?
C12 C11 C10 107.2(7) ?
C12 C11 Fe1 69.6(3) ?
C10 C11 Fe1 69.6(3) ?
C12 C11 H11 116.(4) ?
C10 C11 H11 137.(4) ?
Fe1 C11 H11 128.(4) ?
C11 C12 C13 108.9(7) ?
C11 C12 Fe1 70.4(4) ?
C13 C12 Fe1 71.1(3) ?
C11 C12 H12 133.(5) ?
C13 C12 H12 118.(5) ?
Fe1 C12 H12 125.(5) ?
C14 C13 C12 106.5(8) ?
C14 C13 Fe1 69.5(3) ?
C12 C13 Fe1 68.4(4) ?
C14 C13 H13 123.(5) ?
C12 C13 H13 130.(5) ?
Fe1 C13 H13 119.(5) ?
C10 C14 C13 110.0(6) ?
C10 C14 Fe1 70.1(3) ?
C13 C14 Fe1 70.6(3) ?
C10 C14 H14 119.(3) ?
C13 C14 H14 131.(3) ?
Fe1 C14 H14 122.(3) ?
C4 C15 C16 126.8(3) ?
C4 C15 Fe2 68.1(2) ?
C16 C15 Fe2 126.5(2) ?
C4 C15 H15 115.1(19) ?
C16 C15 H15 112.(2) ?
Fe2 C15 H15 99.(2) ?
C17 C16 C21 116.7(3) ?
C17 C16 C15 117.7(3) ?
C21 C16 C15 125.6(3) ?
C18 C17 C16 121.6(3) ?
C18 C17 H17 118.(3) ?
C16 C17 H17 121.(3) ?
C19 C18 C17 120.2(4) ?
C19 C18 H18 122.(2) ?
C17 C18 H18 118.(2) ?
C20 C19 C18 119.2(4) ?
C20 C19 H19 121.(3) ?
C18 C19 H19 120.(3) ?
C19 C20 C21 120.8(4) ?
C19 C20 H20 127.(2) ?
C21 C20 H20 112.(2) ?
C20 C21 C16 121.4(4) ?
C20 C21 H21 120.(3) ?
C16 C21 H21 119.(3) ?
O2 C22 Fe2 176.7(3) ?
O3 C23 Fe2 175.0(4) ?
O4 C24 Fe2 177.0(4) ?

loop_
_geom_bond_atom_site_label_1
_geom_bond_atom_site_label_2
_geom_bond_site_symmetry_2
_geom_bond_distance
_geom_bond_publ_flag
Fe1 C12 . 2.017(6) y
Fe1 C1 . 2.023(3) y
Fe1 C11 . 2.027(5) y
Fe1 C7 . 2.029(4) y
Fe1 C10 . 2.031(5) y
Fe1 C14 . 2.038(5) y
Fe1 C2 . 2.040(3) y
Fe1 C9 . 2.046(4) y
Fe1 C8 . 2.050(4) y
Fe1 C13 . 2.052(6) y
Fe2 C24 . 1.756(3) y
Fe2 C23 . 1.820(3) y
Fe2 C22 . 1.821(4) y
Fe2 O1 . 2.031(2) y
Fe2 C3 . 2.060(3) y
Fe2 C4 . 2.072(3) y
Fe2 C15 . 2.126(3) y
O1 C3 . 1.307(3) y
O2 C22 . 1.122(5) ?
O3 C23 . 1.125(4) ?
O4 C24 . 1.143(4) ?
C1 C2 . 1.417(4) y
C1 C7 . 1.423(5) ?
C1 C6 . 1.497(5) y
C2 C9 . 1.428(5) y
C2 C3 . 1.455(4) y
C3 C4 . 1.431(4) y
C4 C15 . 1.428(5) y
C4 C5 . 1.511(4) y
C5 C6 . 1.529(6) y
C5 H5A . .92(4) ?
C5 H5B . .96(4) ?
C6 H6A . .90(5) ?
C6 H6B . .93(4) ?
C7 C8 . 1.419(6) ?
C7 H7 . .89(4) ?
C8 C9 . 1.413(5) ?
C8 H8 . 1.05(4) ?
C9 H9 . .94(4) ?
C10 C14 . 1.366(9) ?
C10 C11 . 1.426(9) ?
C10 H10 . .98(5) ?
C11 C12 . 1.383(12) ?
C11 H11 . .85(6) ?
C12 C13 . 1.408(10) ?
C12 H12 . .88(6) ?
C13 C14 . 1.393(9) ?
C13 H13 . .93(7) ?
C14 H14 . .99(5) ?
C15 C16 . 1.477(4) ?
C15 H15 . .94(3) ?
C16 C17 . 1.395(5) ?
C16 C21 . 1.401(5) ?
C17 C18 . 1.382(5) ?
C17 H17 . .87(3) ?
C18 C19 . 1.381(6) ?
C18 H18 . .93(4) ?
C19 C20 . 1.371(6) ?
C19 H19 . .94(4) ?
C20 C21 . 1.374(5) ?
C20 H20 . .94(4) ?
C21 H21 . .87(4) ?

loop_
_geom_torsion_atom_site_label_1
_geom_torsion_atom_site_label_2
_geom_torsion_atom_site_label_3
_geom_torsion_atom_site_label_4
_geom_torsion
_geom_torsion_publ_flag
C24 Fe2 O1 C3 -8.7(5) ?
C23 Fe2 O1 C3 162.2(2) ?
C22 Fe2 O1 C3 -93.9(2) ?
C3 Fe2 O1 C3 0.0000(10) ?
C4 Fe2 O1 C3 32.5(2) ?
C15 Fe2 O1 C3 73.2(2) ?
C12 Fe1 C1 C2 167.4(3) ?
C11 Fe1 C1 C2 -160.3(8) ?
C7 Fe1 C1 C2 -118.0(3) ?
C10 Fe1 C1 C2 51.1(7) ?
C14 Fe1 C1 C2 84.1(3) ?
C2 Fe1 C1 C2 0.0000(10) ?
C9 Fe1 C1 C2 -37.2(2) ?
C8 Fe1 C1 C2 -80.6(2) ?
C13 Fe1 C1 C2 125.6(3) ?
C12 Fe1 C1 C7 -74.7(4) ?
C11 Fe1 C1 C7 -42.3(9) ?
C7 Fe1 C1 C7 0.0 ?
C10 Fe1 C1 C7 169.1(7) ?
C14 Fe1 C1 C7 -157.9(3) ?
C2 Fe1 C1 C7 118.0(3) ?
C9 Fe1 C1 C7 80.7(3) ?
C8 Fe1 C1 C7 37.4(3) ?
C13 Fe1 C1 C7 -116.4(3) ?
C12 Fe1 C1 C6 53.1(4) ?
C11 Fe1 C1 C6 85.4(9) ?
C7 Fe1 C1 C6 127.7(4) ?
C10 Fe1 C1 C6 -63.1(8) ?
C14 Fe1 C1 C6 -30.1(4) ?
C2 Fe1 C1 C6 -114.3(4) ?
C9 Fe1 C1 C6 -151.5(3) ?
C8 Fe1 C1 C6 165.1(3) ?
C13 Fe1 C1 C6 11.3(4) ?
C7 C1 C2 C9 -1.4(4) ?
C6 C1 C2 C9 -174.7(3) ?
Fe1 C1 C2 C9 58.7(2) ?
C7 C1 C2 C3 174.9(3) ?
C6 C1 C2 C3 1.6(5) y
Fe1 C1 C2 C3 -125.0(3) ?
C7 C1 C2 Fe1 -60.1(2) ?
C6 C1 C2 Fe1 126.6(4) ?
Fe1 C1 C2 Fe1 0.0 ?
C12 Fe1 C2 C1 -37.4(8) ?
C1 Fe1 C2 C1 0.0000(10) ?
C11 Fe1 C2 C1 163.8(5) ?
C7 Fe1 C2 C1 38.7(2) ?
C10 Fe1 C2 C1 -158.5(3) ?
C14 Fe1 C2 C1 -116.3(3) ?
C9 Fe1 C2 C1 120.3(3) ?
C8 Fe1 C2 C1 82.6(2) ?
C13 Fe1 C2 C1 -74.4(4) ?
C12 Fe1 C2 C9 -157.7(8) ?
C1 Fe1 C2 C9 -120.3(3) ?
C11 Fe1 C2 C9 43.6(6) ?
C7 Fe1 C2 C9 -81.6(2) ?
C10 Fe1 C2 C9 81.3(3) ?
C14 Fe1 C2 C9 123.4(3) ?
C9 Fe1 C2 C9 0.000(3) ?
C8 Fe1 C2 C9 -37.6(2) ?
C13 Fe1 C2 C9 165.3(4) ?
C12 Fe1 C2 C3 75.3(9) ?
C1 Fe1 C2 C3 112.7(3) ?
C11 Fe1 C2 C3 -83.5(6) ?
C7 Fe1 C2 C3 151.4(3) ?
C10 Fe1 C2 C3 -45.8(4) ?
C14 Fe1 C2 C3 -3.6(4) ?
C9 Fe1 C2 C3 -127.0(4) ?
C8 Fe1 C2 C3 -164.7(3) ?
C13 Fe1 C2 C3 38.3(4) ?
Fe2 O1 C3 C4 -54.4(2) ?
Fe2 O1 C3 C2 119.6(3) ?
Fe2 O1 C3 Fe2 0.0 ?
C1 C2 C3 O1 -161.8(3) ?
C9 C2 C3 O1 13.5(5) ?
Fe1 C2 C3 O1 111.1(3) ?
C1 C2 C3 C4 12.0(4) y
C9 C2 C3 C4 -172.6(3) ?
Fe1 C2 C3 C4 -75.1(4) ?
C1 C2 C3 Fe2 -73.3(3) ?
C9 C2 C3 Fe2 102.0(4) ?
Fe1 C2 C3 Fe2 -160.5(2) ?
C24 Fe2 C3 O1 176.3(2) ?
C23 Fe2 C3 O1 -26.4(3) ?
C22 Fe2 C3 O1 86.4(2) ?
O1 Fe2 C3 O1 0.0000(10) ?
C4 Fe2 C3 O1 -129.3(3) ?
C15 Fe2 C3 O1 -95.6(2) ?
C24 Fe2 C3 C4 -54.4(2) ?
C23 Fe2 C3 C4 103.0(3) ?
C22 Fe2 C3 C4 -144.3(2) ?
O1 Fe2 C3 C4 129.3(3) ?
C4 Fe2 C3 C4 0.000(2) ?
C15 Fe2 C3 C4 33.7(2) ?
C24 Fe2 C3 C2 58.1(3) ?
C23 Fe2 C3 C2 -144.6(3) ?
C22 Fe2 C3 C2 -31.9(3) ?
O1 Fe2 C3 C2 -118.2(3) ?
C4 Fe2 C3 C2 112.4(3) ?
C15 Fe2 C3 C2 146.2(3) ?
O1 C3 C4 C15 -3.8(4) ?
C2 C3 C4 C15 -178.1(3) ?
Fe2 C3 C4 C15 -58.2(2) ?
O1 C3 C4 C5 -179.6(3) ?
C2 C3 C4 C5 6.1(4) y
Fe2 C3 C4 C5 126.0(3) ?
O1 C3 C4 Fe2 54.4(2) ?
C2 C3 C4 Fe2 -119.9(3) ?
Fe2 C3 C4 Fe2 0.000(2) ?
C24 Fe2 C4 C15 -98.6(2) ?
C23 Fe2 C4 C15 6.0(3) ?
C22 Fe2 C4 C15 169.6(2) ?
O1 Fe2 C4 C15 95.3(2) ?
C3 Fe2 C4 C15 125.4(2) ?
C15 Fe2 C4 C15 0.000(2) ?
C24 Fe2 C4 C3 136.0(2) ?
C23 Fe2 C4 C3 -119.4(2) ?
C22 Fe2 C4 C3 44.3(2) ?
O1 Fe2 C4 C3 -30.1(2) ?
C3 Fe2 C4 C3 0.000(2) ?
C15 Fe2 C4 C3 -125.4(2) ?
C24 Fe2 C4 C5 25.7(3) ?
C23 Fe2 C4 C5 130.3(3) ?
C22 Fe2 C4 C5 -66.1(3) ?
O1 Fe2 C4 C5 -140.4(3) ?
C3 Fe2 C4 C5 -110.4(3) ?
C15 Fe2 C4 C5 124.3(3) ?
C15 C4 C5 C6 148.8(3) ?
C3 C4 C5 C6 -35.9(5) y
Fe2 C4 C5 C6 50.4(4) ?
C2 C1 C6 C5 -30.7(5) y
C7 C1 C6 C5 157.9(4) ?
Fe1 C1 C6 C5 59.2(4) ?
C4 C5 C6 C1 46.4(5) y
C2 C1 C7 C8 0.8(4) ?
C6 C1 C7 C8 173.1(4) ?
Fe1 C1 C7 C8 -59.7(3) ?
C2 C1 C7 Fe1 60.5(2) ?
C6 C1 C7 Fe1 -127.2(4) ?
Fe1 C1 C7 Fe1 0.0 ?
C12 Fe1 C7 C8 -116.2(4) ?
C1 Fe1 C7 C8 119.7(3) ?
C11 Fe1 C7 C8 -75.7(5) ?
C10 Fe1 C7 C8 -46.5(9) ?
C14 Fe1 C7 C8 173.0(4) ?
C2 Fe1 C7 C8 81.3(2) ?
C9 Fe1 C7 C8 37.1(2) ?
C8 Fe1 C7 C8 0.0 ?
C13 Fe1 C7 C8 -157.9(3) ?
C12 Fe1 C7 C1 124.1(4) ?
C1 Fe1 C7 C1 0.0 ?
C11 Fe1 C7 C1 164.6(4) ?
C10 Fe1 C7 C1 -166.2(8) ?
C14 Fe1 C7 C1 53.3(5) ?
C2 Fe1 C7 C1 -38.4(2) ?
C9 Fe1 C7 C1 -82.5(2) ?
C8 Fe1 C7 C1 -119.7(3) ?
C13 Fe1 C7 C1 82.4(3) ?
C1 C7 C8 C9 0.1(5) ?
Fe1 C7 C8 C9 -58.8(3) ?
C1 C7 C8 Fe1 58.9(3) ?
Fe1 C7 C8 Fe1 0.0 ?
C12 Fe1 C8 C9 -159.0(4) ?
C1 Fe1 C8 C9 82.1(2) ?
C11 Fe1 C8 C9 -117.6(4) ?
C7 Fe1 C8 C9 119.9(3) ?
C10 Fe1 C8 C9 -76.4(3) ?
C14 Fe1 C8 C9 -51.1(7) ?
C2 Fe1 C8 C9 38.1(2) ?
C9 Fe1 C8 C9 0.000(3) ?
C13 Fe1 C8 C9 170.1(6) ?
C12 Fe1 C8 C7 81.1(5) ?
C1 Fe1 C8 C7 -37.7(2) ?
C11 Fe1 C8 C7 122.5(4) ?
C7 Fe1 C8 C7 0.0 ?
C10 Fe1 C8 C7 163.7(3) ?
C14 Fe1 C8 C7 -170.9(5) ?
C2 Fe1 C8 C7 -81.7(2) ?
C9 Fe1 C8 C7 -119.9(3) ?
C13 Fe1 C8 C7 50.3(7) ?
C7 C8 C9 C2 -1.0(4) ?
Fe1 C8 C9 C2 -59.3(2) ?
C7 C8 C9 Fe1 58.3(3) ?
Fe1 C8 C9 Fe1 0.000(2) ?
C1 C2 C9 C8 1.5(4) ?
C3 C2 C9 C8 -174.2(3) ?
Fe1 C2 C9 C8 59.7(3) ?
C1 C2 C9 Fe1 -58.2(2) ?
C3 C2 C9 Fe1 126.0(3) ?
Fe1 C2 C9 Fe1 0.000(2) ?
C12 Fe1 C9 C8 46.1(8) ?
C1 Fe1 C9 C8 -81.7(2) ?
C11 Fe1 C9 C8 79.7(4) ?
C7 Fe1 C9 C8 -37.5(2) ?
C10 Fe1 C9 C8 123.2(3) ?
C14 Fe1 C9 C8 162.7(3) ?
C2 Fe1 C9 C8 -118.9(3) ?
C8 Fe1 C9 C8 0.000(2) ?
C13 Fe1 C9 C8 -165.2(9) ?
C12 Fe1 C9 C2 165.0(7) ?
C1 Fe1 C9 C2 37.2(2) ?
C11 Fe1 C9 C2 -161.5(3) ?
C7 Fe1 C9 C2 81.4(2) ?
C10 Fe1 C9 C2 -117.9(3) ?
C14 Fe1 C9 C2 -78.4(3) ?
C2 Fe1 C9 C2 0.000(3) ?
C8 Fe1 C9 C2 118.9(3) ?
C13 Fe1 C9 C2 -46.3(10) ?
C12 Fe1 C10 C14 -80.6(5) ?
C1 Fe1 C10 C14 46.6(9) ?
C11 Fe1 C10 C14 -118.2(7) ?
C7 Fe1 C10 C14 -156.5(7) ?
C14 Fe1 C10 C14 0.0 ?
C2 Fe1 C10 C14 83.5(4) ?
C9 Fe1 C10 C14 126.5(4) ?
C8 Fe1 C10 C14 168.1(3) ?
C13 Fe1 C10 C14 -36.6(4) ?
C12 Fe1 C10 C11 37.6(5) ?
C1 Fe1 C10 C11 164.9(6) ?
C11 Fe1 C10 C11 0.0 ?
C7 Fe1 C10 C11 -38.3(11) ?
C14 Fe1 C10 C11 118.2(7) ?
C2 Fe1 C10 C11 -158.3(5) ?
C9 Fe1 C10 C11 -115.2(5) ?
C8 Fe1 C10 C11 -73.7(6) ?
C13 Fe1 C10 C11 81.6(5) ?
C14 C10 C11 C12 0.9(7) ?
Fe1 C10 C11 C12 -59.7(5) ?
C14 C10 C11 Fe1 60.6(4) ?
Fe1 C10 C11 Fe1 0.0 ?
C12 Fe1 C11 C12 0.000(4) ?
C1 Fe1 C11 C12 -43.2(10) ?
C7 Fe1 C11 C12 -75.2(5) ?
C10 Fe1 C11 C12 118.3(7) ?
C14 Fe1 C11 C12 81.2(5) ?
C2 Fe1 C11 C12 170.4(4) ?
C9 Fe1 C11 C12 -158.1(4) ?
C8 Fe1 C11 C12 -116.5(5) ?
C13 Fe1 C11 C12 37.9(5) ?
C12 Fe1 C11 C10 -118.3(7) ?
C1 Fe1 C11 C10 -161.5(6) ?
C7 Fe1 C11 C10 166.4(4) ?
C10 Fe1 C11 C10 0.0 ?
C14 Fe1 C11 C10 -37.2(5) ?
C2 Fe1 C11 C10 52.1(8) ?
C9 Fe1 C11 C10 83.5(5) ?
C8 Fe1 C11 C10 125.2(5) ?
C13 Fe1 C11 C10 -80.5(5) ?
C10 C11 C12 C13 -1.3(8) ?
Fe1 C11 C12 C13 -61.0(4) ?
C10 C11 C12 Fe1 59.7(4) ?
Fe1 C11 C12 Fe1 0.000(3) ?
C1 Fe1 C12 C11 164.1(4) ?
C11 Fe1 C12 C11 0.000(4) ?
C7 Fe1 C12 C11 122.7(4) ?
C10 Fe1 C12 C11 -38.7(5) ?
C14 Fe1 C12 C11 -81.3(5) ?
C2 Fe1 C12 C11 -167.0(6) ?
C9 Fe1 C12 C11 48.0(9) ?
C8 Fe1 C12 C11 80.4(5) ?
C13 Fe1 C12 C11 -119.0(7) ?
C1 Fe1 C12 C13 -76.9(6) ?
C11 Fe1 C12 C13 119.0(7) ?
C7 Fe1 C12 C13 -118.4(5) ?
C10 Fe1 C12 C13 80.3(5) ?
C14 Fe1 C12 C13 37.7(5) ?
C2 Fe1 C12 C13 -48.0(11) ?
C9 Fe1 C12 C13 167.0(5) ?
C8 Fe1 C12 C13 -160.6(5) ?
C13 Fe1 C12 C13 0.000(5) ?
C11 C12 C13 C14 1.2(7) ?
Fe1 C12 C13 C14 -59.4(4) ?
C11 C12 C13 Fe1 60.6(5) ?
Fe1 C12 C13 Fe1 0.000(4) ?
C12 Fe1 C13 C14 118.3(7) ?
C1 Fe1 C13 C14 -119.2(4) ?
C11 Fe1 C13 C14 80.8(5) ?
C7 Fe1 C13 C14 -162.5(3) ?
C10 Fe1 C13 C14 36.1(4) ?
C14 Fe1 C13 C14 0.000(3) ?
C2 Fe1 C13 C14 -77.7(5) ?
C9 Fe1 C13 C14 -41.4(12) ?
C8 Fe1 C13 C14 161.7(5) ?
C12 Fe1 C13 C12 0.000(5) ?
C1 Fe1 C13 C12 122.5(6) ?
C11 Fe1 C13 C12 -37.4(5) ?
C7 Fe1 C13 C12 79.2(6) ?
C10 Fe1 C13 C12 -82.2(6) ?
C14 Fe1 C13 C12 -118.3(7) ?
C2 Fe1 C13 C12 164.1(5) ?
C9 Fe1 C13 C12 -159.7(8) ?
C8 Fe1 C13 C12 43.4(10) ?
C11 C10 C14 C13 -0.2(6) ?
Fe1 C10 C14 C13 59.6(4) ?
C11 C10 C14 Fe1 -59.7(4) ?
Fe1 C10 C14 Fe1 0.0 ?
C12 C13 C14 C10 -0.6(6) ?
Fe1 C13 C14 C10 -59.3(4) ?
C12 C13 C14 Fe1 58.7(4) ?
Fe1 C13 C14 Fe1 0.000(2) ?
C12 Fe1 C14 C10 82.5(5) ?
C1 Fe1 C14 C10 -159.9(3) ?
C11 Fe1 C14 C10 38.9(5) ?
C7 Fe1 C14 C10 161.5(5) ?
C10 Fe1 C14 C10 0.0 ?
C2 Fe1 C14 C10 -115.9(4) ?
C9 Fe1 C14 C10 -72.7(4) ?
C8 Fe1 C14 C10 -33.6(8) ?
C13 Fe1 C14 C10 120.8(6) ?
C12 Fe1 C14 C13 -38.3(5) ?
C1 Fe1 C14 C13 79.3(4) ?
C11 Fe1 C14 C13 -81.9(5) ?
C7 Fe1 C14 C13 40.7(7) ?
C10 Fe1 C14 C13 -120.8(6) ?
C2 Fe1 C14 C13 123.3(4) ?
C9 Fe1 C14 C13 166.5(4) ?
C8 Fe1 C14 C13 -154.4(6) ?
C13 Fe1 C14 C13 0.000(2) ?
C3 C4 C15 C16 176.7(3) ?
C5 C4 C15 C16 -8.0(5) ?
Fe2 C4 C15 C16 120.0(3) ?
C3 C4 C15 Fe2 56.6(2) ?
C5 C4 C15 Fe2 -128.0(3) ?
Fe2 C4 C15 Fe2 0.000(2) ?
C24 Fe2 C15 C4 86.2(2) ?
C23 Fe2 C15 C4 -175.5(2) ?
C22 Fe2 C15 C4 -28.2(5) ?
O1 Fe2 C15 C4 -72.5(2) ?
C3 Fe2 C15 C4 -34.3(2) ?
C4 Fe2 C15 C4 0.000(2) ?
C24 Fe2 C15 C16 -34.3(3) ?
C23 Fe2 C15 C16 64.1(3) ?
C22 Fe2 C15 C16 -148.6(4) ?
O1 Fe2 C15 C16 167.1(3) ?
C3 Fe2 C15 C16 -154.8(3) ?
C4 Fe2 C15 C16 -120.4(3) ?
C4 C15 C16 C17 143.6(3) ?
Fe2 C15 C16 C17 -127.8(3) ?
C4 C15 C16 C21 -36.2(5) ?
Fe2 C15 C16 C21 52.4(5) ?
C21 C16 C17 C18 1.0(5) ?
C15 C16 C17 C18 -178.9(3) ?
C16 C17 C18 C19 0.2(6) ?
C17 C18 C19 C20 -1.6(6) ?
C18 C19 C20 C21 1.8(6) ?
C19 C20 C21 C16 -0.7(6) ?
C17 C16 C21 C20 -0.7(6) ?
C15 C16 C21 C20 179.1(4) ?
C24 Fe2 C22 O2 -98.(7) ?
C23 Fe2 C22 O2 165.(7) ?
O1 Fe2 C22 O2 61.(7) ?
C3 Fe2 C22 O2 24.(7) ?
C4 Fe2 C22 O2 -3.(7) ?
C15 Fe2 C22 O2 18.(7) ?
C24 Fe2 C23 O3 40.(5) ?
C22 Fe2 C23 O3 131.(5) ?
O1 Fe2 C23 O3 -137.(5) ?
C3 Fe2 C23 O3 -121.(5) ?
C4 Fe2 C23 O3 -63.(5) ?
C15 Fe2 C23 O3 -59.(5) ?
C23 Fe2 C24 O4 176.(7) ?
C22 Fe2 C24 O4 72.(7) ?
O1 Fe2 C24 O4 -13.(7) ?
C3 Fe2 C24 O4 -19.(7) ?
C4 Fe2 C24 O4 -51.(7) ?
C15 Fe2 C24 O4 -91.(7) ?
